data_4124707
loop_
_publ_author_name
'Zelezny, W.F.'
'Baenziger, N.C.'

_publ_section_title
;
 The Crystal Structure of Tetrachlorophosphonium Dichloroiodide
;
_journal_name_full 'Journal of the American Chemical Society'
_journal_page_first 6151
_journal_page_last 6152
_journal_volume 74
_journal_year 1952
_chemical_formula_sum 'Cl6 I P'
_chemical_name_systematic '(P Cl4) (I Cl2)'
_space_group_IT_number 113
_symmetry_space_group_name_Hall 'P -4 2ab'
_symmetry_space_group_name_H-M 'P -4 21 m'
_cell_angle_alpha 90
_cell_angle_beta 90
_cell_angle_gamma 90
_cell_formula_units_Z 2
_cell_length_a 9.26
_cell_length_b 9.26
_cell_length_c 5.68
_cell_volume 487.046
_citation_journal_id_ASTM JACSAT
_cod_data_source_file Zelezny_JACSAT_1952_1441.cif
_cod_data_source_block Cl6I1P1
_cod_original_cell_volume 487.0464
_cod_original_formula_sum 'Cl6 I1 P1'
_cod_database_code 4124707

loop_
_symmetry_equiv_pos_as_xyz
x,y,z
y,-x,-z
-x,-y,z
-y,x,-z
x+1/2,-y+1/2,-z
-y+1/2,-x+1/2,z
-x+1/2,y+1/2,-z
y+1/2,x+1/2,z

loop_
_atom_site_label
_atom_site_type_symbol
_atom_site_fract_x
_atom_site_fract_y
_atom_site_fract_z
_atom_site_occupancy
_atom_site_U_iso_or_equiv
Cl1 Cl-1 0.18 0.68 0.161 1 0.0
I1 I+1 0 0.5 0.161 1 0.0
P1 P+5 0 0 0.5 1 0.0
Cl2 Cl-1 0.345 0.579 -0.298 1 0.0
